data_4072960
loop_
_publ_author_name
'Liu, Yuxia'
'Steiner, Stephen A.'
'Spahn, Cameron W.'
'Guzei, Ilia A.'
'Toulokhonova, Irina S.'
'West, Robert'

_publ_section_title
;
 A Stable, Highly Fluorescent Vinylogous \b-Diketonate Silicon Complex
;
_journal_issue 6
_journal_name_full Organometallics
_journal_page_first 1306
_journal_paper_doi 10.1021/om061163k
_journal_volume 26
_journal_year 2007
_chemical_formula_moiety 'C41 H30 O2 Si'
_chemical_formula_sum 'C41 H30 O2 Si'
_chemical_formula_weight 582.74
_chemical_name_systematic
; 
 ? 
;
_space_group_IT_number 15
_symmetry_cell_setting monoclinic
_symmetry_Int_Tables_number 15
_symmetry_space_group_name_Hall '-C 2yc'
_symmetry_space_group_name_H-M 'C 1 2/c 1'
_atom_sites_solution_hydrogens geom
_atom_sites_solution_primary direct
_atom_sites_solution_secondary difmap
_audit_creation_method SHELXL-97
_cell_angle_alpha 90.00
_cell_angle_beta 130.8910(10)
_cell_angle_gamma 90.00
_cell_formula_units_Z 4
_cell_length_a 23.5233(15)
_cell_length_b 11.0132(8)
_cell_length_c 15.5384(11)
_cell_measurement_reflns_used 999
_cell_measurement_temperature 173(2)
_cell_measurement_theta_max 26.39
_cell_measurement_theta_min 2.18
_cell_volume 3043.1(4)
_computing_cell_refinement 'SAINT Ver. 6.22  (Bruker-AXS, 2003)'
_computing_data_collection 'SMART Ver. 5.622 (Bruker-AXS, 2003)'
_computing_data_reduction 'SAINT Ver. 6.22'
_computing_molecular_graphics 'SHELXTL Ver. 6.10'
_computing_publication_material 'SHELXTL Ver. 6.10'
_computing_structure_refinement 'SHELXTL Ver. 6.10'
_computing_structure_solution 'SHELXTL Ver. 6.10 (Bruker-AXS, 2003)'
_diffrn_ambient_temperature 173(2)
_diffrn_measured_fraction_theta_full 0.95
_diffrn_measured_fraction_theta_max 0.95
_diffrn_measurement_device_type 'Bruker CCD-1000 area detector'
_diffrn_measurement_method '0.30\% \w scans'
_diffrn_radiation_monochromator graphite
_diffrn_radiation_source 'fine-focus sealed tube'
_diffrn_radiation_type Mo-K\a
_diffrn_radiation_wavelength 0.71073
_diffrn_reflns_av_R_equivalents 0.0000
_diffrn_reflns_av_sigmaI/netI 0.0293
_diffrn_reflns_limit_h_max 22
_diffrn_reflns_limit_h_min -25
_diffrn_reflns_limit_k_max 13
_diffrn_reflns_limit_k_min 0
_diffrn_reflns_limit_l_max 19
_diffrn_reflns_limit_l_min 0
_diffrn_reflns_number 2850
_diffrn_reflns_theta_full 25.00
_diffrn_reflns_theta_max 26.39
_diffrn_reflns_theta_min 2.18
_diffrn_standards_number 0
_exptl_absorpt_coefficient_mu 0.114
_exptl_absorpt_correction_T_max 0.9667
_exptl_absorpt_correction_T_min 0.9559
_exptl_absorpt_correction_type multi-scan
_exptl_absorpt_process_details
;
SADABS  (Bruker-AXS, 2003)
;
_exptl_crystal_colour colorless
_exptl_crystal_density_diffrn 1.272
_exptl_crystal_density_method 'not measured'
_exptl_crystal_description block
_exptl_crystal_F_000 1224
_exptl_crystal_size_max 0.40
_exptl_crystal_size_mid 0.30
_exptl_crystal_size_min 0.30
_refine_diff_density_max 0.269
_refine_diff_density_min -0.263
_refine_diff_density_rms 0.042
_refine_ls_extinction_method none
_refine_ls_goodness_of_fit_ref 0.954
_refine_ls_hydrogen_treatment constr
_refine_ls_matrix_type full
_refine_ls_number_parameters 201
_refine_ls_number_reflns 2850
_refine_ls_number_restraints 0
_refine_ls_restrained_S_all 0.954
_refine_ls_R_factor_all 0.0566
_refine_ls_R_factor_gt 0.0415
_refine_ls_shift/su_max 0.000
_refine_ls_shift/su_mean 0.000
_refine_ls_structure_factor_coef Fsqd
_refine_ls_weighting_details 'calc w=1/[\s^2^(Fo^2^)+(0.0949P)^2^+0.0000P] where P=(Fo^2^+2Fc^2^)/3'
_refine_ls_weighting_scheme calc
_refine_ls_wR_factor_gt 0.1180
_refine_ls_wR_factor_ref 0.1275
_reflns_number_gt 2237
_reflns_number_total 2850
_reflns_threshold_expression I>2\s(I)
_cod_data_source_file om061163ksi20061220_073023.cif
_cod_data_source_block west05
_cod_database_code 4072960

loop_
_symmetry_equiv_pos_as_xyz
'x, y, z'
'-x, y, -z+1/2'
'x+1/2, y+1/2, z'
'-x+1/2, y+1/2, -z+1/2'
'-x, -y, -z'
'x, -y, z-1/2'
'-x+1/2, -y+1/2, -z'
'x+1/2, -y+1/2, z-1/2'

loop_
_atom_site_label
_atom_site_type_symbol
_atom_site_fract_x
_atom_site_fract_y
_atom_site_fract_z
_atom_site_U_iso_or_equiv
_atom_site_adp_type
_atom_site_occupancy
_atom_site_symmetry_multiplicity
_atom_site_calc_flag
_atom_site_refinement_flags
Si Si 0.0000 0.26884(6) 0.2500 0.0288(2) Uani 1 2 d S
O1 O 0.05291(7) 0.28539(10) 0.40548(10) 0.0319(3) Uani 1 1 d .
C1 C 0.07848(9) 0.18077(15) 0.27423(14) 0.0308(4) Uani 1 1 d .
C2 C 0.06913(10) 0.12707(17) 0.18392(16) 0.0392(5) Uani 1 1 d .
H2 H 0.0227 0.1372 0.1086 0.047 Uiso 1 1 calc R
C3 C 0.12562(11) 0.05959(19) 0.20116(19) 0.0479(5) Uani 1 1 d .
H3 H 0.1173 0.0240 0.1380 0.057 Uiso 1 1 calc R
C4 C 0.19390(11) 0.04394(18) 0.30955(18) 0.0443(5) Uani 1 1 d .
H4 H 0.2324 -0.0034 0.3216 0.053 Uiso 1 1 calc R
C5 C 0.20552(11) 0.09765(18) 0.39971(18) 0.0455(5) Uani 1 1 d .
H5 H 0.2528 0.0891 0.4744 0.055 Uiso 1 1 calc R
C6 C 0.14886(10) 0.16426(17) 0.38252(16) 0.0388(5) Uani 1 1 d .
H6 H 0.1581 0.1999 0.4463 0.047 Uiso 1 1 calc R
C7 C 0.06671(9) 0.39826(14) 0.44022(13) 0.0274(4) Uani 1 1 d .
C8 C 0.03931(8) 0.49001(14) 0.35797(13) 0.0257(4) Uani 1 1 d .
C9 C 0.0000 0.4397(2) 0.2500 0.0263(5) Uani 1 2 d S
C10 C 0.11214(9) 0.41510(15) 0.56396(13) 0.0276(4) Uani 1 1 d .
C11 C 0.15643(9) 0.31868(16) 0.63705(14) 0.0323(4) Uani 1 1 d .
H11 H 0.1543 0.2426 0.6063 0.039 Uiso 1 1 calc R
C12 C 0.20338(10) 0.33319(17) 0.75397(15) 0.0382(5) Uani 1 1 d .
H12 H 0.2338 0.2675 0.8031 0.046 Uiso 1 1 calc R
C13 C 0.20596(10) 0.44322(18) 0.79914(15) 0.0396(5) Uani 1 1 d .
H13 H 0.2392 0.4537 0.8794 0.048 Uiso 1 1 calc R
C14 C 0.16039(10) 0.53802(17) 0.72810(15) 0.0380(4) Uani 1 1 d .
H14 H 0.1611 0.6126 0.7595 0.046 Uiso 1 1 calc R
C15 C 0.11371(9) 0.52454(16) 0.61110(14) 0.0334(4) Uani 1 1 d .
H15 H 0.0826 0.5901 0.5626 0.040 Uiso 1 1 calc R
C16 C 0.05630(9) 0.62198(14) 0.38383(13) 0.0251(4) Uani 1 1 d .
C17 C 0.12465(9) 0.66726(16) 0.42235(14) 0.0333(4) Uani 1 1 d .
H17 H 0.1618 0.6128 0.4382 0.040 Uiso 1 1 calc R
C18 C 0.13929(11) 0.79035(18) 0.43791(16) 0.0430(5) Uani 1 1 d .
H18 H 0.1859 0.8202 0.4631 0.052 Uiso 1 1 calc R
C19 C 0.08632(12) 0.86987(17) 0.41698(16) 0.0466(5) Uani 1 1 d .
H19 H 0.0963 0.9546 0.4275 0.056 Uiso 1 1 calc R
C20 C 0.01853(12) 0.82597(17) 0.38060(16) 0.0433(5) Uani 1 1 d .
H20 H -0.0176 0.8806 0.3677 0.052 Uiso 1 1 calc R
C21 C 0.00326(10) 0.70312(15) 0.36295(14) 0.0310(4) Uani 1 1 d .
H21 H -0.0438 0.6739 0.3364 0.037 Uiso 1 1 calc R

loop_
_atom_site_aniso_label
_atom_site_aniso_U_11
_atom_site_aniso_U_22
_atom_site_aniso_U_33
_atom_site_aniso_U_23
_atom_site_aniso_U_13
_atom_site_aniso_U_12
Si 0.0303(4) 0.0211(3) 0.0301(4) 0.000 0.0177(3) 0.000
O1 0.0353(7) 0.0242(6) 0.0299(6) 0.0015(5) 0.0187(6) 0.0002(5)
C1 0.0329(9) 0.0203(8) 0.0403(10) 0.0012(7) 0.0244(9) -0.0042(7)
C2 0.0325(10) 0.0372(10) 0.0436(11) -0.0076(8) 0.0230(9) -0.0048(8)
C3 0.0424(11) 0.0471(12) 0.0615(13) -0.0128(10) 0.0372(11) -0.0033(9)
C4 0.0377(10) 0.0387(11) 0.0664(13) 0.0035(10) 0.0383(11) 0.0012(8)
C5 0.0352(10) 0.0480(12) 0.0527(12) 0.0149(10) 0.0285(10) 0.0081(9)
C6 0.0388(10) 0.0396(11) 0.0395(10) 0.0086(8) 0.0262(9) 0.0048(8)
C7 0.0234(8) 0.0275(9) 0.0300(9) -0.0011(7) 0.0169(7) 0.0001(6)
C8 0.0223(8) 0.0257(9) 0.0265(8) -0.0013(6) 0.0147(7) 0.0006(6)
C9 0.0234(11) 0.0225(11) 0.0304(12) 0.000 0.0165(10) 0.000
C10 0.0246(8) 0.0327(9) 0.0273(9) 0.0023(7) 0.0178(7) 0.0001(7)
C11 0.0309(9) 0.0342(10) 0.0328(9) 0.0051(7) 0.0212(8) 0.0033(7)
C12 0.0352(10) 0.0429(11) 0.0319(9) 0.0110(8) 0.0200(8) 0.0082(8)
C13 0.0365(10) 0.0529(13) 0.0262(9) 0.0029(8) 0.0191(8) 0.0028(8)
C14 0.0414(10) 0.0418(11) 0.0334(10) -0.0009(8) 0.0256(9) 0.0043(8)
C15 0.0330(9) 0.0376(10) 0.0296(9) 0.0045(7) 0.0205(8) 0.0059(7)
C16 0.0271(8) 0.0252(8) 0.0201(8) -0.0012(6) 0.0142(7) -0.0008(6)
C17 0.0283(9) 0.0352(10) 0.0289(9) -0.0029(7) 0.0154(8) -0.0026(7)
C18 0.0401(11) 0.0447(12) 0.0343(10) -0.0088(8) 0.0201(9) -0.0171(9)
C19 0.0631(14) 0.0273(10) 0.0431(11) -0.0078(8) 0.0320(11) -0.0125(9)
C20 0.0556(12) 0.0303(10) 0.0430(11) 0.0001(8) 0.0318(10) 0.0099(9)
C21 0.0314(9) 0.0311(9) 0.0287(9) 0.0020(7) 0.0190(8) 0.0031(7)

loop_
_atom_type_symbol
_atom_type_description
_atom_type_scat_dispersion_real
_atom_type_scat_dispersion_imag
_atom_type_scat_source
C C 0.0033 0.0016 'International Tables Vol C Tables 4.2.6.8 and 6.1.1.4'
H H 0.0000 0.0000 'International Tables Vol C Tables 4.2.6.8 and 6.1.1.4'
Si Si 0.0817 0.0704 'International Tables Vol C Tables 4.2.6.8 and 6.1.1.4'
O O 0.0106 0.0060 'International Tables Vol C Tables 4.2.6.8 and 6.1.1.4'

loop_
_geom_angle_atom_site_label_1
_geom_angle_atom_site_label_2
_geom_angle_atom_site_label_3
_geom_angle
_geom_angle_site_symmetry_1
_geom_angle_site_symmetry_3
_geom_angle_publ_flag
O1 Si O1 168.79(8) 2 . yes
O1 Si C9 84.40(4) 2 . yes
O1 Si C9 84.40(4) . . yes
O1 Si C1 93.18(6) 2 2 yes
O1 Si C1 92.56(6) . 2 yes
C9 Si C1 120.83(5) . 2 yes
O1 Si C1 92.56(6) 2 . yes
O1 Si C1 93.18(6) . . yes
C9 Si C1 120.83(5) . . yes
C1 Si C1 118.33(10) 2 . yes
C7 O1 Si 113.70(10) . . ?
C6 C1 C2 115.85(17) . . ?
C6 C1 Si 122.55(14) . . ?
C2 C1 Si 121.60(14) . . ?
C3 C2 C1 122.02(18) . . ?
C3 C2 H2 119.0 . . ?
C1 C2 H2 119.0 . . ?
C4 C3 C2 120.34(19) . . ?
C4 C3 H3 119.8 . . ?
C2 C3 H3 119.8 . . ?
C5 C4 C3 119.12(19) . . ?
C5 C4 H4 120.4 . . ?
C3 C4 H4 120.4 . . ?
C4 C5 C6 120.49(19) . . ?
C4 C5 H5 119.8 . . ?
C6 C5 H5 119.8 . . ?
C5 C6 C1 122.15(19) . . ?
C5 C6 H6 118.9 . . ?
C1 C6 H6 118.9 . . ?
O1 C7 C8 117.62(14) . . ?
O1 C7 C10 115.40(14) . . ?
C8 C7 C10 126.95(14) . . ?
C9 C8 C7 110.78(15) . . ?
C9 C8 C16 124.14(15) . . ?
C7 C8 C16 124.82(14) . . ?
C8 C9 C8 133.2(2) . 2 ?
C8 C9 Si 113.42(10) . . ?
C8 C9 Si 113.42(10) 2 . ?
C11 C10 C15 118.63(15) . . ?
C11 C10 C7 118.77(15) . . ?
C15 C10 C7 122.58(15) . . ?
C12 C11 C10 120.55(17) . . ?
C12 C11 H11 119.7 . . ?
C10 C11 H11 119.7 . . ?
C13 C12 C11 119.97(17) . . ?
C13 C12 H12 120.0 . . ?
C11 C12 H12 120.0 . . ?
C12 C13 C14 120.26(16) . . ?
C12 C13 H13 119.9 . . ?
C14 C13 H13 119.9 . . ?
C13 C14 C15 120.09(17) . . ?
C13 C14 H14 120.0 . . ?
C15 C14 H14 120.0 . . ?
C14 C15 C10 120.42(16) . . ?
C14 C15 H15 119.8 . . ?
C10 C15 H15 119.8 . . ?
C17 C16 C21 118.60(16) . . ?
C17 C16 C8 119.74(14) . . ?
C21 C16 C8 121.52(14) . . ?
C18 C17 C16 120.87(17) . . ?
C18 C17 H17 119.6 . . ?
C16 C17 H17 119.6 . . ?
C19 C18 C17 120.01(18) . . ?
C19 C18 H18 120.0 . . ?
C17 C18 H18 120.0 . . ?
C18 C19 C20 119.80(17) . . ?
C18 C19 H19 120.1 . . ?
C20 C19 H19 120.1 . . ?
C21 C20 C19 120.25(17) . . ?
C21 C20 H20 119.9 . . ?
C19 C20 H20 119.9 . . ?
C20 C21 C16 120.45(16) . . ?
C20 C21 H21 119.8 . . ?
C16 C21 H21 119.8 . . ?

loop_
_geom_bond_atom_site_label_1
_geom_bond_atom_site_label_2
_geom_bond_distance
_geom_bond_site_symmetry_2
_geom_bond_publ_flag
Si O1 1.8660(11) 2 yes
Si O1 1.8660(11) . yes
Si C9 1.881(2) . yes
Si C1 1.8923(18) 2 yes
Si C1 1.8923(18) . yes
O1 C7 1.3087(19) . ?
C1 C6 1.399(2) . ?
C1 C2 1.401(2) . ?
C2 C3 1.387(3) . ?
C2 H2 0.9500 . ?
C3 C4 1.380(3) . ?
C3 H3 0.9500 . ?
C4 C5 1.373(3) . ?
C4 H4 0.9500 . ?
C5 C6 1.386(3) . ?
C5 H5 0.9500 . ?
C6 H6 0.9500 . ?
C7 C8 1.411(2) . ?
C7 C10 1.478(2) . ?
C8 C9 1.3949(17) . ?
C8 C16 1.491(2) . ?
C9 C8 1.3949(17) 2 ?
C10 C11 1.398(2) . ?
C10 C15 1.398(2) . ?
C11 C12 1.385(2) . ?
C11 H11 0.9500 . ?
C12 C13 1.382(3) . ?
C12 H12 0.9500 . ?
C13 C14 1.382(3) . ?
C13 H13 0.9500 . ?
C14 C15 1.385(2) . ?
C14 H14 0.9500 . ?
C15 H15 0.9500 . ?
C16 C17 1.390(2) . ?
C16 C21 1.389(2) . ?
C17 C18 1.381(3) . ?
C17 H17 0.9500 . ?
C18 C19 1.376(3) . ?
C18 H18 0.9500 . ?
C19 C20 1.384(3) . ?
C19 H19 0.9500 . ?
C20 C21 1.380(2) . ?
C20 H20 0.9500 . ?
C21 H21 0.9500 . ?

loop_
_geom_torsion_atom_site_label_1
_geom_torsion_atom_site_label_2
_geom_torsion_atom_site_label_3
_geom_torsion_atom_site_label_4
_geom_torsion
_geom_torsion_site_symmetry_1
_geom_torsion_site_symmetry_4
O1 Si O1 C7 -2.20(10) 2 .
C9 Si O1 C7 -2.18(10) . .
C1 Si O1 C7 -122.92(12) 2 .
C1 Si O1 C7 118.51(11) . .
O1 Si C1 C6 163.38(15) 2 .
O1 Si C1 C6 -6.99(15) . .
C9 Si C1 C6 78.38(15) . .
C1 Si C1 C6 -101.62(15) 2 .
O1 Si C1 C2 -17.11(15) 2 .
O1 Si C1 C2 172.51(14) . .
C9 Si C1 C2 -102.12(14) . .
C1 Si C1 C2 77.88(14) 2 .
C6 C1 C2 C3 1.3(3) . .
Si C1 C2 C3 -178.22(14) . .
C1 C2 C3 C4 -0.4(3) . .
C2 C3 C4 C5 -1.0(3) . .
C3 C4 C5 C6 1.5(3) . .
C4 C5 C6 C1 -0.6(3) . .
C2 C1 C6 C5 -0.8(3) . .
Si C1 C6 C5 178.73(14) . .
Si O1 C7 C8 1.29(18) . .
Si O1 C7 C10 -176.78(10) . .
O1 C7 C8 C9 0.86(19) . .
C10 C7 C8 C9 178.68(13) . .
O1 C7 C8 C16 -173.46(14) . .
C10 C7 C8 C16 4.4(3) . .
C7 C8 C9 C8 177.42(14) . 2
C16 C8 C9 C8 -8.22(11) . 2
C7 C8 C9 Si -2.58(14) . .
C16 C8 C9 Si 171.78(11) . .
O1 Si C9 C8 -177.34(8) 2 .
O1 Si C9 C8 2.66(8) . .
C1 Si C9 C8 92.30(9) 2 .
C1 Si C9 C8 -87.70(9) . .
O1 Si C9 C8 2.66(8) 2 2
O1 Si C9 C8 -177.34(8) . 2
C1 Si C9 C8 -87.70(9) 2 2
C1 Si C9 C8 92.30(9) . 2
O1 C7 C10 C11 20.6(2) . .
C8 C7 C10 C11 -157.26(16) . .
O1 C7 C10 C15 -160.68(16) . .
C8 C7 C10 C15 21.5(3) . .
C15 C10 C11 C12 -2.8(3) . .
C7 C10 C11 C12 175.96(15) . .
C10 C11 C12 C13 0.8(3) . .
C11 C12 C13 C14 1.7(3) . .
C12 C13 C14 C15 -2.2(3) . .
C13 C14 C15 C10 0.2(3) . .
C11 C10 C15 C14 2.3(3) . .
C7 C10 C15 C14 -176.42(15) . .
C9 C8 C16 C17 -94.10(18) . .
C7 C8 C16 C17 79.5(2) . .
C9 C8 C16 C21 81.39(19) . .
C7 C8 C16 C21 -105.02(19) . .
C21 C16 C17 C18 -1.0(2) . .
C8 C16 C17 C18 174.61(15) . .
C16 C17 C18 C19 1.0(3) . .
C17 C18 C19 C20 0.2(3) . .
C18 C19 C20 C21 -1.4(3) . .
C19 C20 C21 C16 1.4(3) . .
C17 C16 C21 C20 -0.2(2) . .
C8 C16 C21 C20 -175.75(15) . .
